data_7207890
loop_
_publ_author_name
'Evenson, Sean J.'
'Pappenfus, Ted M.'
'Delgado, M. Carmen Ruiz'
'Radke-Wohlers, Karla R'
'Navarrete, J T L\'opez'
'Rasmussen, Seth C.'

_publ_section_title
;
 Molecular tuning in highly fluorescent
 dithieno[3,2-b:2',3'-d]pyrrole-based oligomers: effects of
 N-functionalization and terminal aryl unit.
;
_journal_issue 17
_journal_name_full 'Physical chemistry chemical physics : PCCP'
_journal_page_first 6101
_journal_page_last 6111
_journal_paper_doi 10.1039/c2cp40161d
_journal_volume 14
_journal_year 2012
_chemical_formula_moiety 'C16 H17 Br2 N O S2'
_chemical_formula_sum 'C16 H17 Br2 N O S2'
_chemical_formula_weight 463.25
_chemical_melting_point 99
_chemical_name_common 2,6-Dibromo-N-octanoyldithienopyrrole
_chemical_name_systematic
;
2,6-Dibromo-N-octanoyldithieno[3,2-b:2',3'-d]pyrrole
;
_space_group_IT_number 14
_symmetry_cell_setting monoclinic
_symmetry_space_group_name_Hall '-P 2ybc'
_symmetry_space_group_name_H-M 'P 1 21/c 1'
_atom_sites_solution_hydrogens geom
_atom_sites_solution_primary direct
_atom_sites_solution_secondary difmap
_audit_creation_method SHELXL-97
_cell_angle_alpha 90.00
_cell_angle_beta 108.7260(10)
_cell_angle_gamma 90.00
_cell_formula_units_Z 4
_cell_length_a 8.9068(6)
_cell_length_b 21.4647(14)
_cell_length_c 9.5892(6)
_cell_measurement_reflns_used 8247
_cell_measurement_temperature 100(2)
_cell_measurement_theta_max 27.56
_cell_measurement_theta_min 2.41
_cell_volume 1736.2(2)
_computing_cell_refinement 'Bruker SAINT'
_computing_data_collection 'Bruker APEX2'
_computing_data_reduction 'Bruker SAINT'
_computing_molecular_graphics 'Bruker SHELXTL'
_computing_publication_material 'Bruker SHELXTL'
_computing_structure_refinement 'SHELXL-97 (Sheldrick, 2008)'
_computing_structure_solution 'SHELXS-97 (Sheldrick, 2008)'
_diffrn_ambient_temperature 100(2)
_diffrn_measured_fraction_theta_full 0.995
_diffrn_measured_fraction_theta_max 0.995
_diffrn_measurement_device_type 'Bruker APEX-II CCD'
_diffrn_measurement_method '\f and \w scans'
_diffrn_radiation_monochromator graphite
_diffrn_radiation_source 'fine-focus sealed tube'
_diffrn_radiation_type MoK\a
_diffrn_radiation_wavelength 0.71073
_diffrn_reflns_av_R_equivalents 0.0229
_diffrn_reflns_av_sigmaI/netI 0.0207
_diffrn_reflns_limit_h_max 11
_diffrn_reflns_limit_h_min -11
_diffrn_reflns_limit_k_max 27
_diffrn_reflns_limit_k_min -27
_diffrn_reflns_limit_l_max 9
_diffrn_reflns_limit_l_min -12
_diffrn_reflns_number 15990
_diffrn_reflns_theta_full 27.59
_diffrn_reflns_theta_max 27.59
_diffrn_reflns_theta_min 1.90
_exptl_absorpt_coefficient_mu 4.910
_exptl_absorpt_correction_T_max 0.7456
_exptl_absorpt_correction_T_min 0.4713
_exptl_absorpt_correction_type multi-scan
_exptl_absorpt_process_details 'Acta Cryst (1995). A51, 33-38'
_exptl_crystal_colour orange
_exptl_crystal_density_diffrn 1.772
_exptl_crystal_density_method none
_exptl_crystal_description parallelepiped
_exptl_crystal_F_000 920
_exptl_crystal_size_max 0.42
_exptl_crystal_size_mid 0.16
_exptl_crystal_size_min 0.11
_refine_diff_density_max 0.333
_refine_diff_density_min -0.259
_refine_diff_density_rms 0.058
_refine_ls_extinction_method none
_refine_ls_goodness_of_fit_ref 1.033
_refine_ls_hydrogen_treatment constr
_refine_ls_matrix_type full
_refine_ls_number_parameters 200
_refine_ls_number_reflns 4003
_refine_ls_number_restraints 0
_refine_ls_restrained_S_all 1.033
_refine_ls_R_factor_all 0.0218
_refine_ls_R_factor_gt 0.0179
_refine_ls_shift/su_max 0.001
_refine_ls_shift/su_mean 0.000
_refine_ls_structure_factor_coef Fsqd
_refine_ls_weighting_details 'calc w=1/[\s^2^(Fo^2^)+(0.0174P)^2^+0.8820P] where P=(Fo^2^+2Fc^2^)/3'
_refine_ls_weighting_scheme calc
_refine_ls_wR_factor_gt 0.0416
_refine_ls_wR_factor_ref 0.0429
_reflns_number_gt 3622
_reflns_number_total 4003
_reflns_threshold_expression >2sigma(I)
_cod_data_source_file c2cp40161d.txt
_cod_data_source_block mo_sxe1_0m
_cod_depositor_comments
;
The following automatic conversions were performed:

'_symmetry_cell_setting' value 'Monoclinic' changed to 'monoclinic'
according to /home/saulius/struct/CIF-dictionaries/cif_core.dic
dictionary named 'cif_core.dic' version 2.4.1 from 2010-06-29.

Automatic conversion script
Id: cif_fix_values 1715 2011-07-08 13:25:40Z adriana 
;
_cod_original_sg_symbol_Hall -P_2ybc
_cod_original_sg_symbol_H-M P2(1)/c
_cod_database_code 7207890

loop_
_symmetry_equiv_pos_as_xyz
'x, y, z'
'-x, y+1/2, -z+1/2'
'-x, -y, -z'
'x, -y-1/2, z-1/2'

loop_
_atom_site_label
_atom_site_type_symbol
_atom_site_fract_x
_atom_site_fract_y
_atom_site_fract_z
_atom_site_U_iso_or_equiv
_atom_site_adp_type
_atom_site_occupancy
_atom_site_symmetry_multiplicity
_atom_site_calc_flag
_atom_site_refinement_flags
Br1 Br 0.382737(18) 0.173127(8) 0.292632(17) 0.01756(5) Uani 1 1 d .
Br2 Br 0.823734(18) 0.573934(7) 0.073871(18) 0.01679(5) Uani 1 1 d .
S1 S 0.61716(4) 0.479829(18) 0.18277(4) 0.01391(8) Uani 1 1 d .
S2 S 0.43536(4) 0.314565(19) 0.26633(4) 0.01600(8) Uani 1 1 d .
N N 0.75559(15) 0.32235(6) 0.07723(14) 0.0136(3) Uani 1 1 d .
O O 0.93710(14) 0.32638(5) -0.04160(14) 0.0227(3) Uani 1 1 d .
C1 C 0.48556(18) 0.23923(8) 0.23348(18) 0.0162(3) Uani 1 1 d .
C2 C 0.60019(18) 0.23474(7) 0.16744(18) 0.0154(3) Uani 1 1 d .
H2 H 0.6402 0.1969 0.1417 0.018 Uiso 1 1 calc R
C3 C 0.65005(17) 0.29559(7) 0.14340(17) 0.0135(3) Uani 1 1 d .
C4 C 0.86232(18) 0.29393(7) 0.01560(17) 0.0151(3) Uani 1 1 d .
C5 C 0.87725(18) 0.22411(7) 0.02704(17) 0.0147(3) Uani 1 1 d .
H5A H 0.7733 0.2050 -0.0256 0.018 Uiso 1 1 calc R
H5B H 0.9068 0.2118 0.1319 0.018 Uiso 1 1 calc R
C6 C 1.00158(18) 0.19924(7) -0.03795(18) 0.0151(3) Uani 1 1 d .
H6A H 0.9740 0.2130 -0.1417 0.018 Uiso 1 1 calc R
H6B H 1.1062 0.2173 0.0171 0.018 Uiso 1 1 calc R
C7 C 1.01377(18) 0.12844(7) -0.03208(18) 0.0147(3) Uani 1 1 d .
H7A H 0.9090 0.1104 -0.0862 0.018 Uiso 1 1 calc R
H7B H 1.0425 0.1147 0.0717 0.018 Uiso 1 1 calc R
C8 C 1.13655(18) 0.10381(7) -0.09842(18) 0.0157(3) Uani 1 1 d .
H8A H 1.1068 0.1173 -0.2025 0.019 Uiso 1 1 calc R
H8B H 1.2408 0.1226 -0.0452 0.019 Uiso 1 1 calc R
C9 C 1.15278(18) 0.03307(8) -0.09190(18) 0.0164(3) Uani 1 1 d .
H9A H 1.0501 0.0143 -0.1495 0.020 Uiso 1 1 calc R
H9B H 1.1774 0.0194 0.0116 0.020 Uiso 1 1 calc R
C10 C 1.2823(2) 0.00902(8) -0.1519(2) 0.0205(3) Uani 1 1 d .
H10A H 1.2565 0.0221 -0.2560 0.025 Uiso 1 1 calc R
H10B H 1.3845 0.0286 -0.0957 0.025 Uiso 1 1 calc R
C11 C 1.3015(2) -0.06159(8) -0.1429(2) 0.0248(4) Uani 1 1 d .
H11A H 1.3263 -0.0750 -0.0403 0.037 Uiso 1 1 calc R
H11B H 1.3878 -0.0739 -0.1798 0.037 Uiso 1 1 calc R
H11C H 1.2026 -0.0813 -0.2029 0.037 Uiso 1 1 calc R
C12 C 0.75939(17) 0.49257(7) 0.09729(17) 0.0145(3) Uani 1 1 d .
C13 C 0.63006(17) 0.40093(7) 0.15624(17) 0.0136(3) Uani 1 1 d .
C14 C 0.74029(17) 0.38729(7) 0.08647(17) 0.0138(3) Uani 1 1 d .
C15 C 0.81593(17) 0.44035(7) 0.05080(17) 0.0147(3) Uani 1 1 d .
H15 H 0.8936 0.4395 0.0022 0.018 Uiso 1 1 calc R
C16 C 0.57284(17) 0.34312(7) 0.19132(16) 0.0132(3) Uani 1 1 d .

loop_
_atom_site_aniso_label
_atom_site_aniso_U_11
_atom_site_aniso_U_22
_atom_site_aniso_U_33
_atom_site_aniso_U_23
_atom_site_aniso_U_13
_atom_site_aniso_U_12
Br1 0.01801(8) 0.01688(9) 0.01866(9) 0.00275(6) 0.00708(6) -0.00463(6)
Br2 0.01894(8) 0.01027(8) 0.02487(9) -0.00126(6) 0.01221(6) -0.00033(5)
S1 0.01484(17) 0.01217(18) 0.01682(19) -0.00060(14) 0.00804(14) 0.00112(13)
S2 0.01617(18) 0.0158(2) 0.0191(2) 0.00164(15) 0.01002(15) -0.00001(14)
N 0.0159(6) 0.0106(6) 0.0167(7) 0.0002(5) 0.0087(5) 0.0000(5)
O 0.0269(6) 0.0152(6) 0.0349(7) 0.0005(5) 0.0223(6) -0.0003(5)
C1 0.0171(7) 0.0138(8) 0.0178(8) 0.0019(6) 0.0056(6) -0.0025(6)
C2 0.0172(7) 0.0134(8) 0.0158(8) 0.0006(6) 0.0057(6) -0.0003(6)
C3 0.0136(7) 0.0151(8) 0.0123(7) 0.0012(6) 0.0049(6) -0.0003(6)
C4 0.0157(7) 0.0149(8) 0.0161(8) -0.0015(6) 0.0067(6) 0.0010(6)
C5 0.0154(7) 0.0142(8) 0.0157(8) -0.0002(6) 0.0066(6) 0.0006(6)
C6 0.0163(7) 0.0136(8) 0.0166(8) 0.0001(6) 0.0067(6) 0.0008(6)
C7 0.0152(7) 0.0123(8) 0.0180(8) -0.0004(6) 0.0077(6) 0.0012(6)
C8 0.0176(7) 0.0131(8) 0.0179(8) -0.0004(6) 0.0078(6) 0.0017(6)
C9 0.0175(7) 0.0153(8) 0.0169(8) 0.0006(6) 0.0064(6) 0.0023(6)
C10 0.0234(8) 0.0161(8) 0.0254(9) -0.0007(7) 0.0127(7) 0.0034(6)
C11 0.0273(9) 0.0192(9) 0.0313(10) -0.0013(8) 0.0142(8) 0.0053(7)
C12 0.0138(7) 0.0134(8) 0.0171(8) 0.0009(6) 0.0061(6) 0.0001(6)
C13 0.0141(7) 0.0132(7) 0.0142(7) 0.0000(6) 0.0056(6) 0.0009(6)
C14 0.0145(7) 0.0127(8) 0.0149(7) -0.0004(6) 0.0056(6) 0.0007(6)
C15 0.0142(7) 0.0139(8) 0.0172(8) 0.0001(6) 0.0065(6) -0.0002(6)
C16 0.0134(7) 0.0144(8) 0.0126(7) 0.0015(6) 0.0055(6) -0.0001(6)

loop_
_atom_type_symbol
_atom_type_description
_atom_type_scat_dispersion_real
_atom_type_scat_dispersion_imag
_atom_type_scat_source
C C 0.0033 0.0016 'International Tables Vol C Tables 4.2.6.8 and 6.1.1.4'
H H 0.0000 0.0000 'International Tables Vol C Tables 4.2.6.8 and 6.1.1.4'
N N 0.0061 0.0033 'International Tables Vol C Tables 4.2.6.8 and 6.1.1.4'
S S 0.1246 0.1234 'International Tables Vol C Tables 4.2.6.8 and 6.1.1.4'
Br Br -0.2901 2.4595 'International Tables Vol C Tables 4.2.6.8 and 6.1.1.4'
O O 0.0106 0.0060 'International Tables Vol C Tables 4.2.6.8 and 6.1.1.4'

loop_
_geom_angle_atom_site_label_1
_geom_angle_atom_site_label_2
_geom_angle_atom_site_label_3
_geom_angle
C13 S1 C12 89.53(7)
C16 S2 C1 89.81(8)
C14 N C4 123.21(13)
C14 N C3 106.41(12)
C4 N C3 130.36(13)
C2 C1 S2 115.14(12)
C2 C1 Br1 126.69(13)
S2 C1 Br1 118.16(9)
C1 C2 C3 109.20(14)
C1 C2 H2 125.4
C3 C2 H2 125.4
C16 C3 N 108.75(13)
C16 C3 C2 114.05(13)
N C3 C2 137.15(14)
O C4 N 118.98(14)
O C4 C5 123.88(14)
N C4 C5 117.13(13)
C4 C5 C6 112.08(13)
C4 C5 H5A 109.2
C6 C5 H5A 109.2
C4 C5 H5B 109.2
C6 C5 H5B 109.2
H5A C5 H5B 107.9
C7 C6 C5 112.65(13)
C7 C6 H6A 109.1
C5 C6 H6A 109.1
C7 C6 H6B 109.1
C5 C6 H6B 109.1
H6A C6 H6B 107.8
C6 C7 C8 112.48(13)
C6 C7 H7A 109.1
C8 C7 H7A 109.1
C6 C7 H7B 109.1
C8 C7 H7B 109.1
H7A C7 H7B 107.8
C9 C8 C7 113.53(13)
C9 C8 H8A 108.9
C7 C8 H8A 108.9
C9 C8 H8B 108.9
C7 C8 H8B 108.9
H8A C8 H8B 107.7
C8 C9 C10 113.10(13)
C8 C9 H9A 109.0
C10 C9 H9A 109.0
C8 C9 H9B 109.0
C10 C9 H9B 109.0
H9A C9 H9B 107.8
C11 C10 C9 113.40(14)
C11 C10 H10A 108.9
C9 C10 H10A 108.9
C11 C10 H10B 108.9
C9 C10 H10B 108.9
H10A C10 H10B 107.7
C10 C11 H11A 109.5
C10 C11 H11B 109.5
H11A C11 H11B 109.5
C10 C11 H11C 109.5
H11A C11 H11C 109.5
H11B C11 H11C 109.5
C15 C12 S1 115.30(12)
C15 C12 Br2 124.66(12)
S1 C12 Br2 120.04(9)
C14 C13 C16 107.04(14)
C14 C13 S1 111.75(12)
C16 C13 S1 141.01(12)
C13 C14 N 109.76(13)
C13 C14 C15 114.30(14)
N C14 C15 135.80(14)
C12 C15 C14 109.12(13)
C12 C15 H15 125.4
C14 C15 H15 125.4
C3 C16 C13 108.04(13)
C3 C16 S2 111.80(12)
C13 C16 S2 140.10(13)

loop_
_geom_bond_atom_site_label_1
_geom_bond_atom_site_label_2
_geom_bond_distance
Br1 C1 1.8728(16)
Br2 C12 1.8740(16)
S1 C13 1.7217(16)
S1 C12 1.7373(15)
S2 C16 1.7199(15)
S2 C1 1.7332(17)
N C14 1.406(2)
N C4 1.4092(19)
N C3 1.4139(19)
O C4 1.2100(19)
C1 C2 1.367(2)
C2 C3 1.422(2)
C2 H2 0.9500
C3 C16 1.388(2)
C4 C5 1.505(2)
C5 C6 1.531(2)
C5 H5A 0.9900
C5 H5B 0.9900
C6 C7 1.523(2)
C6 H6A 0.9900
C6 H6B 0.9900
C7 C8 1.525(2)
C7 H7A 0.9900
C7 H7B 0.9900
C8 C9 1.525(2)
C8 H8A 0.9900
C8 H8B 0.9900
C9 C10 1.535(2)
C9 H9A 0.9900
C9 H9B 0.9900
C10 C11 1.524(2)
C10 H10A 0.9900
C10 H10B 0.9900
C11 H11A 0.9800
C11 H11B 0.9800
C11 H11C 0.9800
C12 C15 1.361(2)
C13 C14 1.385(2)
C13 C16 1.422(2)
C14 C15 1.420(2)
C15 H15 0.9500
